data_7025398
loop_
_publ_author_name
'Miao, Yan-Li'
'Liu, Jun-Liang'
'Lin, Zhuo-Jia'
'Ou, Yong-Cong'
'Leng, Ji-Dong'
'Tong, Ming-Liang'

_publ_section_title
;
 Synthesis, structures, adsorption behaviour and magnetic properties of a
 new family of polynuclear iron clusters.
;
_journal_issue 20
_journal_name_full 'Dalton transactions (Cambridge, England : 2003)'
_journal_page_first 4893
_journal_page_last 4902
_journal_paper_doi 10.1039/c000126k
_journal_volume 39
_journal_year 2010
_chemical_formula_sum 'C42 H52 Br Fe3 N12 O21'
_chemical_formula_weight 1308.42
_chemical_name_systematic
;
?
;
_space_group_IT_number 163
_symmetry_cell_setting trigonal
_symmetry_space_group_name_Hall '-P 3 2c'
_symmetry_space_group_name_H-M 'P -3 1 c'
_atom_sites_solution_hydrogens geom
_atom_sites_solution_primary direct
_atom_sites_solution_secondary difmap
_audit_creation_method SHELXL-97
_cell_angle_alpha 90.00
_cell_angle_beta 90.00
_cell_angle_gamma 120.00
_cell_formula_units_Z 2
_cell_length_a 19.104(3)
_cell_length_b 19.104(3)
_cell_length_c 9.4409(19)
_cell_measurement_temperature 150(2)
_cell_volume 2984.0(9)
_computing_cell_refinement 'PROCESS-AUTO (Rigaku, 1998)'
_computing_data_collection 'PROCESS-AUTO (Rigaku, 1998)'
_computing_data_reduction 'PROCESS-AUTO (Rigaku, 1998)'
_computing_molecular_graphics 'Bruker SHELXTL'
_computing_publication_material 'Bruker SHELXTL'
_computing_structure_refinement 'SHELXL-97 (Sheldrick, 1997)'
_computing_structure_solution 'SHELXS-97 (Sheldrick, 1990)'
_diffrn_ambient_temperature 150(2)
_diffrn_measured_fraction_theta_full 0.998
_diffrn_measured_fraction_theta_max 0.998
_diffrn_measurement_device_type 'Rigaku R-AXIS SPIDER IP'
_diffrn_measurement_method '\w scans'
_diffrn_radiation_monochromator graphite
_diffrn_radiation_source 'fine-focus sealed tube'
_diffrn_radiation_type MoK\a
_diffrn_radiation_wavelength 0.71073
_diffrn_reflns_av_R_equivalents 0.0727
_diffrn_reflns_av_sigmaI/netI 0.0269
_diffrn_reflns_limit_h_max 24
_diffrn_reflns_limit_h_min -24
_diffrn_reflns_limit_k_max 24
_diffrn_reflns_limit_k_min -24
_diffrn_reflns_limit_l_max 10
_diffrn_reflns_limit_l_min -12
_diffrn_reflns_number 27291
_diffrn_reflns_theta_full 26.99
_diffrn_reflns_theta_max 26.99
_diffrn_reflns_theta_min 3.26
_exptl_absorpt_coefficient_mu 1.468
_exptl_absorpt_correction_T_max 0.9042
_exptl_absorpt_correction_T_min 0.8098
_exptl_absorpt_correction_type multi-scan
_exptl_absorpt_process_details '(ABSCOR; Higashi, 1995)'
_exptl_crystal_colour 'dark red'
_exptl_crystal_density_diffrn 1.456
_exptl_crystal_density_method 'not measured'
_exptl_crystal_description prism
_exptl_crystal_F_000 1338
_exptl_crystal_size_max 0.15
_exptl_crystal_size_mid 0.11
_exptl_crystal_size_min 0.07
_refine_diff_density_max 0.514
_refine_diff_density_min -0.411
_refine_diff_density_rms 0.069
_refine_ls_extinction_method none
_refine_ls_goodness_of_fit_ref 1.109
_refine_ls_hydrogen_treatment constr
_refine_ls_matrix_type full
_refine_ls_number_parameters 103
_refine_ls_number_reflns 2180
_refine_ls_number_restraints 0
_refine_ls_restrained_S_all 1.109
_refine_ls_R_factor_all 0.0594
_refine_ls_R_factor_gt 0.0486
_refine_ls_shift/su_max 0.001
_refine_ls_shift/su_mean 0.000
_refine_ls_structure_factor_coef Fsqd
_refine_ls_weighting_details 'calc w=1/[\s^2^(Fo^2^)+(0.0805P)^2^+1.1047P] where P=(Fo^2^+2Fc^2^)/3'
_refine_ls_weighting_scheme calc
_refine_ls_wR_factor_gt 0.1370
_refine_ls_wR_factor_ref 0.1448
_reflns_number_gt 1830
_reflns_number_total 2180
_reflns_threshold_expression >2sigma(I)
_cod_data_source_file c000126k.txt
_cod_data_source_block complex2
_cod_depositor_comments
;
The following automatic conversions were performed:

'_symmetry_cell_setting' value 'Trigonal' changed to 'trigonal'
according to /home/saulius/struct/CIF-dictionaries/cif_core.dic
dictionary named 'cif_core.dic' version 2.4.2 from 2011-04-26.

Automatic conversion script
Id: cif_fix_values 1891 2012-01-12 08:04:46Z andrius 
;
_cod_original_cell_volume 2983.9(8)
_cod_original_sg_symbol_H-M P-31c
_cod_database_code 7025398

loop_
_symmetry_equiv_pos_as_xyz
'x, y, z'
'-y, x-y, z'
'-x+y, -x, z'
'-y, -x, -z+1/2'
'-x+y, y, -z+1/2'
'x, x-y, -z+1/2'
'-x, -y, -z'
'y, -x+y, -z'
'x-y, x, -z'
'y, x, z-1/2'
'x-y, -y, z-1/2'
'-x, -x+y, z-1/2'

loop_
_atom_site_label
_atom_site_type_symbol
_atom_site_fract_x
_atom_site_fract_y
_atom_site_fract_z
_atom_site_U_iso_or_equiv
_atom_site_adp_type
_atom_site_occupancy
_atom_site_symmetry_multiplicity
_atom_site_calc_flag
_atom_site_refinement_flags
Fe1 Fe 0.391010(14) 0.608990(14) 0.7500 0.0346(2) Uani 1 2 d S
O1 O 0.3333 0.6667 0.7500 0.0342(9) Uani 1 6 d S
O2 O 0.45944(12) 0.78347(11) 0.58852(19) 0.0444(5) Uani 1 1 d .
N1 N 0.49526(12) 0.60234(13) 0.6537(2) 0.0375(5) Uani 1 1 d .
N2 N 0.47170(13) 0.72061(12) 0.6017(2) 0.0386(5) Uani 1 1 d .
C1 C 0.54363(16) 0.65491(16) 0.5563(3) 0.0418(6) Uani 1 1 d .
C2 C 0.60815(17) 0.64866(19) 0.4956(3) 0.0506(7) Uani 1 1 d .
H2 H 0.6416 0.6863 0.4255 0.061 Uiso 1 1 calc R
C3 C 0.62201(18) 0.5883(2) 0.5383(3) 0.0518(7) Uani 1 1 d .
H3 H 0.6649 0.5837 0.4972 0.062 Uiso 1 1 calc R
C4 C 0.57283(17) 0.53285(17) 0.6433(3) 0.0420(6) Uani 1 1 d .
C5 C 0.51002(15) 0.54330(16) 0.6964(3) 0.0379(6) Uani 1 1 d .
C6 C 0.52802(17) 0.72095(17) 0.5263(3) 0.0445(6) Uani 1 1 d .
H6 H 0.5572 0.7610 0.4566 0.053 Uiso 1 1 calc R
C7 C 0.58241(19) 0.46801(19) 0.6986(3) 0.0506(7) Uani 1 1 d .
H7 H 0.6245 0.4601 0.6632 0.061 Uiso 1 1 calc R
Br1 Br 0.6902(2) 0.84512(12) 0.2500 0.1874(19) Uani 0.33 2 d SP

loop_
_atom_site_aniso_label
_atom_site_aniso_U_11
_atom_site_aniso_U_22
_atom_site_aniso_U_33
_atom_site_aniso_U_23
_atom_site_aniso_U_13
_atom_site_aniso_U_12
Fe1 0.0330(3) 0.0330(3) 0.0402(3) 0.00013(17) 0.00013(17) 0.0182(2)
O1 0.0313(12) 0.0313(12) 0.040(2) 0.000 0.000 0.0157(6)
O2 0.0512(11) 0.0382(10) 0.0499(11) 0.0085(8) 0.0083(9) 0.0270(9)
N1 0.0341(11) 0.0391(12) 0.0419(12) 0.0038(9) 0.0038(9) 0.0202(9)
N2 0.0398(12) 0.0352(11) 0.0425(11) 0.0041(9) 0.0021(9) 0.0200(10)
C1 0.0404(14) 0.0422(14) 0.0439(14) 0.0018(11) 0.0040(11) 0.0213(12)
C2 0.0472(16) 0.0552(18) 0.0520(16) 0.0078(13) 0.0158(13) 0.0275(14)
C3 0.0473(16) 0.0621(19) 0.0561(17) 0.0002(14) 0.0080(13) 0.0349(15)
C4 0.0442(15) 0.0483(15) 0.0408(14) -0.0036(11) 0.0000(11) 0.0285(13)
C5 0.0396(13) 0.0397(13) 0.0392(13) -0.0009(10) -0.0015(10) 0.0234(11)
C6 0.0438(15) 0.0431(15) 0.0462(15) 0.0100(12) 0.0115(12) 0.0214(13)
C7 0.0570(17) 0.0651(19) 0.0499(16) -0.0028(13) -0.0017(13) 0.0457(16)
Br1 0.138(3) 0.216(3) 0.182(3) 0.085(3) 0.000 0.0692(14)

loop_
_atom_type_symbol
_atom_type_description
_atom_type_scat_dispersion_real
_atom_type_scat_dispersion_imag
_atom_type_scat_source
C C 0.0033 0.0016 'International Tables Vol C Tables 4.2.6.8 and 6.1.1.4'
H H 0.0000 0.0000 'International Tables Vol C Tables 4.2.6.8 and 6.1.1.4'
N N 0.0061 0.0033 'International Tables Vol C Tables 4.2.6.8 and 6.1.1.4'
O O 0.0106 0.0060 'International Tables Vol C Tables 4.2.6.8 and 6.1.1.4'
Fe Fe 0.3463 0.8444 'International Tables Vol C Tables 4.2.6.8 and 6.1.1.4'
Br Br -0.2901 2.4595 'International Tables Vol C Tables 4.2.6.8 and 6.1.1.4'

loop_
_geom_angle_atom_site_label_1
_geom_angle_atom_site_label_2
_geom_angle_atom_site_label_3
_geom_angle
_geom_angle_site_symmetry_1
_geom_angle_site_symmetry_3
O1 Fe1 O2 90.69(5) . 3_565
O1 Fe1 O2 90.69(5) . 6_566
O2 Fe1 O2 178.62(11) 3_565 6_566
O1 Fe1 N1 144.63(5) . 4_666
O2 Fe1 N1 91.74(8) 3_565 4_666
O2 Fe1 N1 87.14(8) 6_566 4_666
O1 Fe1 N1 144.63(5) . .
O2 Fe1 N1 87.14(8) 3_565 .
O2 Fe1 N1 91.74(8) 6_566 .
N1 Fe1 N1 70.74(11) 4_666 .
O1 Fe1 N2 77.51(6) . .
O2 Fe1 N2 93.07(8) 3_565 .
O2 Fe1 N2 87.22(8) 6_566 .
N1 Fe1 N2 137.50(8) 4_666 .
N1 Fe1 N2 67.38(8) . .
O1 Fe1 N2 77.51(6) . 4_666
O2 Fe1 N2 87.22(8) 3_565 4_666
O2 Fe1 N2 93.07(8) 6_566 4_666
N1 Fe1 N2 67.38(8) 4_666 4_666
N1 Fe1 N2 137.50(8) . 4_666
N2 Fe1 N2 155.02(11) . 4_666
Fe1 O1 Fe1 120.0 3_565 2_665
Fe1 O1 Fe1 120.000(1) 3_565 .
Fe1 O1 Fe1 120.0 2_665 .
N2 O2 Fe1 108.84(14) . 2_665
C1 N1 C5 118.6(2) . .
C1 N1 Fe1 122.39(17) . .
C5 N1 Fe1 119.06(16) . .
C6 N2 O2 117.7(2) . .
C6 N2 Fe1 119.88(17) . .
O2 N2 Fe1 122.41(16) . .
N1 C1 C2 121.3(3) . .
N1 C1 C6 114.8(2) . .
C2 C1 C6 123.8(3) . .
C3 C2 C1 119.7(3) . .
C3 C2 H2 120.2 . .
C1 C2 H2 120.2 . .
C2 C3 C4 120.2(3) . .
C2 C3 H3 119.9 . .
C4 C3 H3 119.9 . .
C5 C4 C3 116.1(2) . .
C5 C4 C7 118.6(2) . .
C3 C4 C7 125.3(3) . .
N1 C5 C4 124.1(2) . .
N1 C5 C5 115.57(14) . 4_666
C4 C5 C5 120.30(15) . 4_666
N2 C6 C1 114.8(2) . .
N2 C6 H6 122.6 . .
C1 C6 H6 122.6 . .
C7 C7 C4 121.10(16) 4_666 .
C7 C7 H7 119.4 4_666 .
C4 C7 H7 119.4 . .

loop_
_geom_bond_atom_site_label_1
_geom_bond_atom_site_label_2
_geom_bond_distance
_geom_bond_site_symmetry_2
Fe1 O1 1.9085(5) .
Fe1 O2 1.9993(18) 3_565
Fe1 O2 1.9993(19) 6_566
Fe1 N1 2.250(2) 4_666
Fe1 N1 2.250(2) .
Fe1 N2 2.366(2) .
Fe1 N2 2.366(2) 4_666
O1 Fe1 1.9085(5) 3_565
O1 Fe1 1.9085(5) 2_665
O2 N2 1.339(3) .
O2 Fe1 1.9993(18) 2_665
N1 C1 1.334(3) .
N1 C5 1.354(3) .
N2 C6 1.287(4) .
C1 C2 1.417(4) .
C1 C6 1.462(4) .
C2 C3 1.367(4) .
C2 H2 0.9500 .
C3 C4 1.411(4) .
C3 H3 0.9500 .
C4 C5 1.404(3) .
C4 C7 1.438(4) .
C5 C5 1.436(5) 4_666
C6 H6 0.9500 .
C7 C7 1.367(6) 4_666
C7 H7 0.9500 .

loop_
_geom_torsion_atom_site_label_1
_geom_torsion_atom_site_label_2
_geom_torsion_atom_site_label_3
_geom_torsion_atom_site_label_4
_geom_torsion
_geom_torsion_site_symmetry_1
_geom_torsion_site_symmetry_4
O2 Fe1 O1 Fe1 49.69(6) 3_565 3_565
O2 Fe1 O1 Fe1 -130.31(6) 6_566 3_565
N1 Fe1 O1 Fe1 -44.28(10) 4_666 3_565
N1 Fe1 O1 Fe1 135.72(10) . 3_565
N2 Fe1 O1 Fe1 142.69(5) . 3_565
N2 Fe1 O1 Fe1 -37.31(5) 4_666 3_565
O2 Fe1 O1 Fe1 -130.31(6) 3_565 2_665
O2 Fe1 O1 Fe1 49.69(6) 6_566 2_665
N1 Fe1 O1 Fe1 135.72(10) 4_666 2_665
N1 Fe1 O1 Fe1 -44.28(10) . 2_665
N2 Fe1 O1 Fe1 -37.31(5) . 2_665
N2 Fe1 O1 Fe1 142.69(5) 4_666 2_665
O1 Fe1 N1 C1 0.8(3) . .
O2 Fe1 N1 C1 87.9(2) 3_565 .
O2 Fe1 N1 C1 -92.9(2) 6_566 .
N1 Fe1 N1 C1 -179.2(3) 4_666 .
N2 Fe1 N1 C1 -6.61(19) . .
N2 Fe1 N1 C1 170.66(18) 4_666 .
O1 Fe1 N1 C5 -179.67(14) . .
O2 Fe1 N1 C5 -92.51(19) 3_565 .
O2 Fe1 N1 C5 86.69(19) 6_566 .
N1 Fe1 N1 C5 0.33(14) 4_666 .
N2 Fe1 N1 C5 173.0(2) . .
N2 Fe1 N1 C5 -9.8(2) 4_666 .
Fe1 O2 N2 C6 -165.3(2) 2_665 .
Fe1 O2 N2 Fe1 17.1(2) 2_665 .
O1 Fe1 N2 C6 -167.7(2) . .
O2 Fe1 N2 C6 -77.7(2) 3_565 .
O2 Fe1 N2 C6 101.0(2) 6_566 .
N1 Fe1 N2 C6 18.3(3) 4_666 .
N1 Fe1 N2 C6 7.9(2) . .
N2 Fe1 N2 C6 -167.7(2) 4_666 .
O1 Fe1 N2 O2 9.88(17) . .
O2 Fe1 N2 O2 99.90(19) 3_565 .
O2 Fe1 N2 O2 -81.44(16) 6_566 .
N1 Fe1 N2 O2 -164.15(16) 4_666 .
N1 Fe1 N2 O2 -174.5(2) . .
N2 Fe1 N2 O2 9.88(17) 4_666 .
C5 N1 C1 C2 1.4(4) . .
Fe1 N1 C1 C2 -179.0(2) . .
C5 N1 C1 C6 -174.5(2) . .
Fe1 N1 C1 C6 5.1(3) . .
N1 C1 C2 C3 -0.7(4) . .
C6 C1 C2 C3 174.8(3) . .
C1 C2 C3 C4 -0.6(5) . .
C2 C3 C4 C5 1.1(4) . .
C2 C3 C4 C7 -178.7(3) . .
C1 N1 C5 C4 -0.9(4) . .
Fe1 N1 C5 C4 179.6(2) . .
C1 N1 C5 C5 178.7(3) . 4_666
Fe1 N1 C5 C5 -0.9(4) . 4_666
C3 C4 C5 N1 -0.4(4) . .
C7 C4 C5 N1 179.4(3) . .
C3 C4 C5 C5 -179.9(3) . 4_666
C7 C4 C5 C5 -0.1(5) . 4_666
O2 N2 C6 C1 174.1(2) . .
Fe1 N2 C6 C1 -8.2(3) . .
N1 C1 C6 N2 2.3(4) . .
C2 C1 C6 N2 -173.5(3) . .
C5 C4 C7 C7 -0.4(5) . 4_666
C3 C4 C7 C7 179.5(4) . 4_666
